data_4343521
loop_
_publ_author_name
'Lo, Warrick K. C.'
'Huff, Gregory S.'
'Preston, Dan'
'McMorran, David A.'
'Giles, Gregory I.'
'Gordon, Keith C.'
'Crowley, James D.'

_publ_section_title
;
 A Dinuclear Platinum(II) N4Py Complex: An Unexpected Coordination Mode
 For N4Py.
;
_journal_issue 14
_journal_name_full 'Inorganic chemistry'
_journal_page_first 6671
_journal_page_last 6673
_journal_paper_doi 10.1021/acs.inorgchem.5b01032
_journal_volume 54
_journal_year 2015
_chemical_formula_sum 'C25 H27 Cl6 N5 O Pt3 S'
_chemical_formula_weight 1243.55
_chemical_name_systematic
;
 ?
;
_space_group_IT_number 14
_symmetry_cell_setting monoclinic
_symmetry_space_group_name_Hall '-P 2ybc'
_symmetry_space_group_name_H-M 'P 1 21/c 1'
_atom_sites_solution_hydrogens geom
_atom_sites_solution_primary direct
_atom_sites_solution_secondary difmap
_audit_creation_method SHELXL-97
_cell_angle_alpha 90.00
_cell_angle_beta 116.508(6)
_cell_angle_gamma 90.00
_cell_formula_units_Z 4
_cell_length_a 17.3591(8)
_cell_length_b 14.2198(5)
_cell_length_c 16.0344(8)
_cell_measurement_reflns_used 3378
_cell_measurement_temperature 100.0(1)
_cell_measurement_theta_max 73.8490
_cell_measurement_theta_min 4.1850
_cell_volume 3541.9(3)
_computing_cell_refinement
;
CrysAlisPro, Agilent Technologies,
Version 1.171.36.28 (release 01-02-2013 CrysAlis171 .NET)
(compiled Feb  1 2013,16:14:44)
;
_computing_data_collection
;
CrysAlisPro, Agilent Technologies,
Version 1.171.36.28 (release 01-02-2013 CrysAlis171 .NET)
(compiled Feb  1 2013,16:14:44)
;
_computing_data_reduction
;
CrysAlisPro, Agilent Technologies,
Version 1.171.36.28 (release 01-02-2013 CrysAlis171 .NET)
(compiled Feb  1 2013,16:14:44)
;
_computing_molecular_graphics 'Bruker SHELXTL'
_computing_publication_material 'Bruker SHELXTL'
_computing_structure_refinement 'SHELXL-97 (Sheldrick, 2008)'
_computing_structure_solution 'SIR97 (Altomare et al., 1997)'
_diffrn_ambient_temperature 100.0(1)
_diffrn_detector_area_resol_mean 5.1725
_diffrn_measured_fraction_theta_full 1.000
_diffrn_measured_fraction_theta_max 0.968
_diffrn_measurement_device_type 'SuperNova, Dual, Cu at zero, Atlas'
_diffrn_measurement_method '\w scans'
_diffrn_radiation_monochromator mirror
_diffrn_radiation_source 'SuperNova (Cu) X-ray Source'
_diffrn_radiation_type CuK\a
_diffrn_radiation_wavelength 1.54184
_diffrn_reflns_av_R_equivalents 0.0860
_diffrn_reflns_av_sigmaI/netI 0.1319
_diffrn_reflns_limit_h_max 21
_diffrn_reflns_limit_h_min -18
_diffrn_reflns_limit_k_max 17
_diffrn_reflns_limit_k_min -13
_diffrn_reflns_limit_l_max 17
_diffrn_reflns_limit_l_min -20
_diffrn_reflns_number 14378
_diffrn_reflns_theta_full 67.00
_diffrn_reflns_theta_max 74.75
_diffrn_reflns_theta_min 4.21
_diffrn_standards_number 14717
_exptl_absorpt_coefficient_mu 26.657
_exptl_absorpt_correction_T_max 0.583
_exptl_absorpt_correction_T_min 0.213
_exptl_absorpt_correction_type multi-scan
_exptl_absorpt_process_details
;
CrysAlisPro, Agilent Technologies,
Version 1.171.36.28 (release 01-02-2013 CrysAlis171 .NET)
(compiled Feb  1 2013,16:14:44)
Numerical absorption correction based on gaussian integration over
            a multifaceted crystal model
;
_exptl_crystal_colour yellow
_exptl_crystal_density_diffrn 2.332
_exptl_crystal_density_method 'not measured'
_exptl_crystal_description rectangular
_exptl_crystal_F_000 2288
_exptl_crystal_size_max 0.12
_exptl_crystal_size_mid 0.05
_exptl_crystal_size_min 0.04
_platon_squeeze_details
;
 Highly disordered solvent nitromethane and dimethylformamide
 molecules. The number of electrons is consistent with two
 nitromethane and four dimethylformamide molecules.  
;
_refine_diff_density_max 3.474
_refine_diff_density_min -2.046
_refine_diff_density_rms 0.395
_refine_ls_extinction_method none
_refine_ls_goodness_of_fit_ref 0.856
_refine_ls_hydrogen_treatment constr
_refine_ls_matrix_type full
_refine_ls_number_parameters 388
_refine_ls_number_reflns 7024
_refine_ls_number_restraints 252
_refine_ls_restrained_S_all 0.846
_refine_ls_R_factor_all 0.0929
_refine_ls_R_factor_gt 0.0621
_refine_ls_shift/su_max 0.002
_refine_ls_shift/su_mean 0.000
_refine_ls_structure_factor_coef Fsqd
_refine_ls_weighting_details 'calc w=1/[\s^2^(Fo^2^)+(0.1115P)^2^+1.1340P] where P=(Fo^2^+2Fc^2^)/3'
_refine_ls_weighting_scheme calc
_refine_ls_wR_factor_gt 0.1543
_refine_ls_wR_factor_ref 0.1892
_reflns_number_gt 4790
_reflns_number_total 7024
_reflns_threshold_expression >2\s(I)
_cod_data_source_file ic5b01032_si_002.cif
_cod_data_source_block wklent228
_cod_depositor_comments 'Adding full bibliography for 4343521--4343523.cif.'
_cod_original_sg_symbol_H-M P21/c
_cod_database_code 4343521

loop_
_symmetry_equiv_pos_as_xyz
'x, y, z'
'-x, y+1/2, -z+1/2'
'-x, -y, -z'
'x, -y-1/2, z-1/2'

loop_
_atom_site_label
_atom_site_type_symbol
_atom_site_fract_x
_atom_site_fract_y
_atom_site_fract_z
_atom_site_U_iso_or_equiv
_atom_site_adp_type
_atom_site_occupancy
_atom_site_symmetry_multiplicity
_atom_site_calc_flag
_atom_site_refinement_flags
_atom_site_disorder_assembly
_atom_site_disorder_group
Pt1 Pt 0.47421(4) 0.34735(4) 0.21063(4) 0.02003(17) Uani 1 1 d . . .
Pt2 Pt 0.46911(3) 0.12860(4) 0.22739(4) 0.01567(16) Uani 1 1 d . . .
Pt3 Pt 0.98096(4) 0.36451(4) 0.73751(5) 0.02555(18) Uani 1 1 d . . .
Cl1 Cl 0.3716(3) 0.3521(3) 0.0573(2) 0.0286(7) Uani 1 1 d . . .
Cl2 Cl 0.5783(2) 0.3490(2) 0.1587(2) 0.0249(7) Uani 1 1 d . . .
Cl3 Cl 0.4755(2) 0.0848(2) 0.0923(2) 0.0238(6) Uani 1 1 d . . .
Cl4 Cl 0.9478(3) 0.2891(3) 0.5972(3) 0.0309(7) Uani 1 1 d . A .
Cl5 Cl 0.8773(5) 0.4727(5) 0.6634(6) 0.049(2) Uani 0.70 1 d P A 1
Cl6 Cl 1.0869(5) 0.2523(6) 0.8154(5) 0.0296(14) Uani 0.70 1 d P A 1
Cl7 Cl 0.9078(11) 0.4972(9) 0.6410(9) 0.027(3) Uani 0.30 1 d P A 2
Cl8 Cl 1.0482(19) 0.2351(15) 0.8103(16) 0.059(7) Uani 0.30 1 d P A 2
S99 S 1.0023(2) 0.4361(3) 0.8682(3) 0.0265(7) Uani 1 1 d . A .
O98 O 0.9365(7) 0.4211(8) 0.9006(9) 0.029(2) Uani 1 1 d . . .
C97 C 1.1008(10) 0.4075(12) 0.9635(12) 0.031(3) Uani 1 1 d U . .
H97A H 1.1036 0.3409 0.9739 0.047 Uiso 1 1 calc R A .
H97B H 1.1052 0.4396 1.0181 0.047 Uiso 1 1 calc R . .
H97C H 1.1474 0.4265 0.9505 0.047 Uiso 1 1 calc R . .
C96 C 1.0122(13) 0.5580(11) 0.8644(14) 0.037(4) Uani 1 1 d . . .
H96A H 0.9613 0.5834 0.8144 0.056 Uiso 1 1 calc R A .
H96B H 1.0614 0.5729 0.8544 0.056 Uiso 1 1 calc R . .
H96C H 1.0193 0.5849 0.9224 0.056 Uiso 1 1 calc R . .
N1 N 0.3811(9) 0.3534(9) 0.2548(9) 0.026(2) Uani 1 1 d U . .
N2 N 0.5667(8) 0.3468(8) 0.3449(8) 0.018(2) Uani 1 1 d U . .
N3 N 0.5942(8) 0.1231(8) 0.3077(9) 0.022(2) Uani 1 1 d U . .
N4 N 0.3406(8) 0.1325(10) 0.1704(8) 0.024(2) Uani 1 1 d U . .
N5 N 0.4624(8) 0.1527(8) 0.3492(8) 0.019(2) Uani 1 1 d . . .
C4 C 0.3295(10) 0.3220(11) 0.3672(10) 0.024(3) Uani 1 1 d U . .
H4 H 0.3356 0.2912 0.4210 0.029 Uiso 1 1 calc R . .
C10 C 0.7028(10) 0.3986(12) 0.4586(11) 0.027(3) Uani 1 1 d U . .
H10 H 0.7535 0.4302 0.4700 0.033 Uiso 1 1 calc R . .
C19 C 0.3135(10) 0.1323(12) 0.2423(12) 0.028(3) Uani 1 1 d U . .
C1 C 0.3119(9) 0.4073(10) 0.2082(9) 0.019(2) Uani 1 1 d U . .
H1 H 0.3047 0.4353 0.1528 0.023 Uiso 1 1 calc R . .
C18 C 0.3797(9) 0.1108(10) 0.3349(10) 0.023(3) Uani 1 1 d U . .
H18B H 0.3860 0.0431 0.3428 0.028 Uiso 1 1 calc R . .
H18A H 0.3631 0.1353 0.3809 0.028 Uiso 1 1 calc R . .
C8 C 0.6134(10) 0.3074(12) 0.5067(11) 0.027(3) Uani 1 1 d U . .
H8 H 0.6020 0.2794 0.5524 0.032 Uiso 1 1 calc R . .
C20 C 0.2253(11) 0.1511(13) 0.2146(13) 0.035(3) Uani 1 1 d U . .
H20 H 0.2062 0.1563 0.2602 0.042 Uiso 1 1 calc R . .
C5 C 0.3922(9) 0.3112(9) 0.3351(10) 0.020(3) Uani 1 1 d U . .
C13 C 0.7443(12) 0.1363(13) 0.3469(15) 0.041(4) Uani 1 1 d U . .
H13 H 0.7875 0.1459 0.3285 0.049 Uiso 1 1 calc R . .
C6 C 0.4706(9) 0.2520(9) 0.3927(9) 0.017(2) Uani 1 1 d U . .
H6 H 0.4709 0.2429 0.4535 0.020 Uiso 1 1 calc R . .
C23 C 0.2816(9) 0.1458(12) 0.0806(10) 0.027(3) Uani 1 1 d U . .
H23 H 0.3000 0.1461 0.0343 0.033 Uiso 1 1 calc R . .
C14 C 0.7652(13) 0.1250(14) 0.4421(16) 0.045(4) Uani 1 1 d U . .
H14 H 0.8225 0.1274 0.4865 0.054 Uiso 1 1 calc R . .
C15 C 0.7007(14) 0.1103(14) 0.4701(15) 0.044(4) Uani 1 1 d U . .
H15 H 0.7134 0.1011 0.5324 0.053 Uiso 1 1 calc R . .
C3 C 0.2602(11) 0.3772(12) 0.3197(12) 0.031(3) Uani 1 1 d U . .
H3 H 0.2190 0.3840 0.3414 0.037 Uiso 1 1 calc R . .
C2 C 0.2494(11) 0.4233(12) 0.2404(12) 0.031(3) Uani 1 1 d U . .
H2 H 0.2029 0.4633 0.2091 0.037 Uiso 1 1 calc R . .
C16 C 0.6160(10) 0.1103(11) 0.3997(12) 0.031(3) Uani 1 1 d U . .
C7 C 0.5525(10) 0.3025(10) 0.4108(10) 0.025(3) Uani 1 1 d U . .
C21 C 0.1671(11) 0.1617(13) 0.1231(13) 0.037(3) Uani 1 1 d U . .
H21 H 0.1090 0.1707 0.1063 0.044 Uiso 1 1 calc R . .
C17 C 0.5374(10) 0.0957(11) 0.4169(10) 0.024(3) Uani 1 1 d U . .
H17B H 0.5220 0.0296 0.4099 0.029 Uiso 1 1 calc R . .
H17A H 0.5509 0.1143 0.4801 0.029 Uiso 1 1 calc R . .
C22 C 0.1969(12) 0.1587(13) 0.0558(13) 0.037(3) Uani 1 1 d U . .
H22 H 0.1584 0.1657 -0.0068 0.044 Uiso 1 1 calc R . .
C11 C 0.6362(11) 0.3924(10) 0.3699(11) 0.027(3) Uani 1 1 d U . .
H11 H 0.6429 0.4253 0.3235 0.033 Uiso 1 1 calc R . .
C9 C 0.6917(11) 0.3560(12) 0.5304(12) 0.033(3) Uani 1 1 d U . .
H9 H 0.7340 0.3593 0.5917 0.040 Uiso 1 1 calc R . .
C12 C 0.6590(10) 0.1331(12) 0.2813(15) 0.037(4) Uani 1 1 d U . .
H12 H 0.6452 0.1378 0.2183 0.044 Uiso 1 1 calc R . .

loop_
_atom_site_aniso_label
_atom_site_aniso_U_11
_atom_site_aniso_U_22
_atom_site_aniso_U_33
_atom_site_aniso_U_23
_atom_site_aniso_U_13
_atom_site_aniso_U_12
Pt1 0.0331(3) 0.0117(3) 0.0182(3) 0.0009(2) 0.0141(2) 0.0007(2)
Pt2 0.0191(3) 0.0116(3) 0.0159(3) 0.00010(18) 0.0074(2) 0.00039(18)
Pt3 0.0191(3) 0.0180(3) 0.0326(3) -0.0096(2) 0.0053(2) 0.0003(2)
Cl1 0.0436(19) 0.0215(16) 0.0193(15) 0.0026(13) 0.0128(14) 0.0004(14)
Cl2 0.0384(17) 0.0169(15) 0.0270(16) 0.0032(12) 0.0215(14) 0.0029(13)
Cl3 0.0326(15) 0.0218(16) 0.0204(14) -0.0033(12) 0.0150(13) 0.0003(13)
Cl4 0.0363(17) 0.0195(16) 0.0321(18) -0.0053(14) 0.0110(15) 0.0031(14)
Cl5 0.038(3) 0.029(3) 0.043(4) -0.017(3) -0.014(3) 0.019(3)
Cl6 0.033(3) 0.028(4) 0.023(3) 0.001(2) 0.008(3) 0.012(3)
Cl7 0.047(7) 0.014(6) 0.030(6) 0.002(5) 0.026(6) 0.016(5)
Cl8 0.064(14) 0.029(10) 0.040(10) -0.012(7) -0.015(11) 0.011(10)
S99 0.0178(14) 0.0192(17) 0.0395(19) -0.0138(15) 0.0102(14) -0.0041(12)
O98 0.031(5) 0.022(5) 0.048(7) -0.009(5) 0.030(5) -0.012(4)
C97 0.031(5) 0.029(5) 0.032(5) -0.010(4) 0.013(4) 0.006(4)
C96 0.048(10) 0.018(8) 0.052(11) -0.004(7) 0.028(9) -0.004(7)
N1 0.036(6) 0.018(5) 0.020(5) -0.007(4) 0.010(5) -0.006(5)
N2 0.024(4) 0.009(4) 0.019(4) -0.001(3) 0.007(3) 0.003(3)
N3 0.021(4) 0.013(4) 0.028(4) -0.002(3) 0.008(3) 0.003(3)
N4 0.025(5) 0.035(6) 0.013(5) 0.001(5) 0.008(4) -0.002(5)
N5 0.031(6) 0.008(5) 0.015(5) 0.002(4) 0.007(5) -0.007(4)
C4 0.028(4) 0.021(4) 0.023(4) -0.005(4) 0.011(3) -0.001(4)
C10 0.031(4) 0.029(5) 0.024(4) -0.003(4) 0.013(4) 0.001(4)
C19 0.027(6) 0.032(7) 0.030(7) -0.003(6) 0.018(6) -0.006(5)
C1 0.029(6) 0.017(6) 0.016(5) 0.007(5) 0.014(5) 0.010(5)
C18 0.030(6) 0.020(6) 0.028(6) -0.003(5) 0.021(5) -0.013(5)
C8 0.034(4) 0.029(5) 0.022(4) -0.002(4) 0.016(4) 0.002(4)
C20 0.033(5) 0.029(5) 0.042(5) -0.004(4) 0.017(4) -0.003(4)
C5 0.027(6) 0.011(6) 0.020(6) -0.006(5) 0.008(5) 0.002(5)
C13 0.034(5) 0.035(5) 0.050(5) 0.003(4) 0.015(4) -0.002(4)
C6 0.030(6) 0.009(5) 0.015(5) 0.000(4) 0.014(5) 0.005(4)
C23 0.020(6) 0.045(8) 0.018(6) 0.004(6) 0.009(5) 0.004(5)
C14 0.039(5) 0.037(5) 0.051(5) 0.001(4) 0.012(4) 0.001(4)
C15 0.043(5) 0.035(5) 0.046(5) -0.001(4) 0.011(4) 0.004(4)
C3 0.034(5) 0.031(5) 0.027(5) 0.003(4) 0.015(4) 0.000(4)
C2 0.030(4) 0.030(5) 0.033(5) -0.002(4) 0.016(4) -0.002(4)
C16 0.028(6) 0.015(6) 0.032(7) 0.007(6) -0.002(6) 0.001(5)
C7 0.031(6) 0.017(6) 0.022(6) -0.001(5) 0.007(5) 0.002(5)
C21 0.033(5) 0.032(5) 0.044(5) 0.001(4) 0.016(4) -0.003(4)
C17 0.031(5) 0.027(5) 0.016(4) 0.001(4) 0.012(4) 0.004(4)
C22 0.034(5) 0.038(5) 0.038(5) 0.005(4) 0.016(4) 0.000(4)
C11 0.039(7) 0.014(6) 0.024(6) 0.006(5) 0.010(6) 0.012(5)
C9 0.035(5) 0.031(5) 0.032(5) -0.004(4) 0.012(4) 0.002(4)
C12 0.021(6) 0.023(7) 0.063(9) -0.007(7) 0.016(6) -0.004(5)

loop_
_atom_type_symbol
_atom_type_description
_atom_type_scat_dispersion_real
_atom_type_scat_dispersion_imag
_atom_type_scat_source
C C 0.0181 0.0091 'International Tables Vol C Tables 4.2.6.8 and 6.1.1.4'
H H 0.0000 0.0000 'International Tables Vol C Tables 4.2.6.8 and 6.1.1.4'
N N 0.0311 0.0180 'International Tables Vol C Tables 4.2.6.8 and 6.1.1.4'
O O 0.0492 0.0322 'International Tables Vol C Tables 4.2.6.8 and 6.1.1.4'
S S 0.3331 0.5567 'International Tables Vol C Tables 4.2.6.8 and 6.1.1.4'
Cl Cl 0.3639 0.7018 'International Tables Vol C Tables 4.2.6.8 and 6.1.1.4'
Pt Pt -4.5932 6.9264 'International Tables Vol C Tables 4.2.6.8 and 6.1.1.4'

loop_
_geom_angle_atom_site_label_1
_geom_angle_atom_site_label_2
_geom_angle_atom_site_label_3
_geom_angle
N1 Pt1 N2 90.3(5)
N1 Pt1 Cl1 90.8(4)
N2 Pt1 Cl1 178.1(4)
N1 Pt1 Cl2 176.9(4)
N2 Pt1 Cl2 90.4(3)
Cl1 Pt1 Cl2 88.34(13)
N1 Pt1 Pt2 87.4(4)
N2 Pt1 Pt2 86.8(3)
Cl1 Pt1 Pt2 94.75(9)
Cl2 Pt1 Pt2 95.64(9)
N3 Pt2 N4 168.3(5)
N3 Pt2 N5 84.1(5)
N4 Pt2 N5 84.5(5)
N3 Pt2 Cl3 95.9(4)
N4 Pt2 Cl3 95.2(4)
N5 Pt2 Cl3 174.0(3)
N3 Pt2 Pt1 91.8(3)
N4 Pt2 Pt1 90.1(4)
N5 Pt2 Pt1 86.0(3)
Cl3 Pt2 Pt1 99.98(9)
Cl8 Pt3 S99 93.3(7)
Cl8 Pt3 Cl5 162.2(10)
S99 Pt3 Cl5 86.7(2)
Cl8 Pt3 Cl4 88.4(6)
S99 Pt3 Cl4 175.77(13)
Cl5 Pt3 Cl4 90.6(2)
Cl8 Pt3 Cl6 17.0(8)
S99 Pt3 Cl6 92.8(2)
Cl5 Pt3 Cl6 179.1(4)
Cl4 Pt3 Cl6 89.9(2)
Cl8 Pt3 Cl7 172.9(8)
S99 Pt3 Cl7 93.8(3)
Cl5 Pt3 Cl7 20.3(3)
Cl4 Pt3 Cl7 84.7(3)
Cl6 Pt3 Cl7 160.5(4)
O98 S99 C97 105.5(8)
O98 S99 C96 105.2(8)
C97 S99 C96 100.8(9)
O98 S99 Pt3 116.2(5)
C97 S99 Pt3 113.9(5)
C96 S99 Pt3 113.7(7)
C1 N1 C5 119.8(13)
C1 N1 Pt1 119.0(10)
C5 N1 Pt1 120.9(11)
C11 N2 C7 118.3(13)
C11 N2 Pt1 121.6(10)
C7 N2 Pt1 119.9(10)
C16 N3 C12 118.5(15)
C16 N3 Pt2 113.9(10)
C12 N3 Pt2 127.5(12)
C23 N4 C19 119.6(13)
C23 N4 Pt2 130.4(10)
C19 N4 Pt2 109.5(10)
C18 N5 C17 111.3(11)
C18 N5 C6 109.0(11)
C17 N5 C6 106.9(10)
C18 N5 Pt2 104.5(8)
C17 N5 Pt2 101.5(8)
C6 N5 Pt2 123.4(8)
C3 C4 C5 119.8(14)
C9 C10 C11 117.6(16)
N4 C19 C20 116.5(15)
N4 C19 C18 115.6(13)
C20 C19 C18 127.9(14)
N1 C1 C2 122.2(13)
C19 C18 N5 110.3(11)
C9 C8 C7 118.3(14)
C21 C20 C19 122.3(17)
N1 C5 C4 119.7(13)
N1 C5 C6 122.3(13)
C4 C5 C6 118.0(13)
C12 C13 C14 119.3(19)
C7 C6 C5 111.6(11)
C7 C6 N5 114.2(11)
C5 C6 N5 110.8(11)
N4 C23 C22 122.5(14)
C15 C14 C13 120.6(19)
C16 C15 C14 116(2)
C4 C3 C2 121.5(16)
C3 C2 C1 117.0(15)
N3 C16 C15 124.0(18)
N3 C16 C17 112.1(13)
C15 C16 C17 123.9(17)
N2 C7 C8 121.1(14)
N2 C7 C6 124.2(13)
C8 C7 C6 114.5(13)
C20 C21 C22 118.5(17)
N5 C17 C16 110.6(12)
C23 C22 C21 120.5(17)
N2 C11 C10 127.0(15)
C10 C9 C8 117.5(15)
N3 C12 C13 121(2)

loop_
_geom_bond_atom_site_label_1
_geom_bond_atom_site_label_2
_geom_bond_distance
Pt1 N1 2.036(14)
Pt1 N2 2.032(12)
Pt1 Cl1 2.305(4)
Pt1 Cl2 2.304(3)
Pt1 Pt2 3.1267(7)
Pt2 N3 1.971(12)
Pt2 N4 1.999(13)
Pt2 N5 2.037(12)
Pt2 Cl3 2.303(3)
Pt3 Cl8 2.21(2)
Pt3 S99 2.207(4)
Pt3 Cl5 2.260(6)
Pt3 Cl4 2.321(4)
Pt3 Cl6 2.331(7)
Pt3 Cl7 2.411(12)
S99 O98 1.465(10)
S99 C97 1.758(17)
S99 C96 1.746(16)
N1 C1 1.337(19)
N1 C5 1.35(2)
N2 C11 1.27(2)
N2 C7 1.34(2)
N3 C16 1.36(2)
N3 C12 1.37(2)
N4 C23 1.358(19)
N4 C19 1.426(18)
N5 C18 1.475(17)
N5 C17 1.506(18)
N5 C6 1.553(16)
C4 C3 1.35(2)
C4 C5 1.40(2)
C10 C9 1.39(2)
C10 C11 1.38(2)
C19 C20 1.42(2)
C19 C18 1.45(2)
C1 C2 1.41(2)
C8 C9 1.42(2)
C8 C7 1.43(2)
C20 C21 1.37(3)
C5 C6 1.514(18)
C13 C12 1.38(3)
C13 C14 1.41(3)
C6 C7 1.50(2)
C23 C22 1.35(2)
C14 C15 1.40(3)
C15 C16 1.40(3)
C3 C2 1.37(2)
C16 C17 1.52(2)
C21 C22 1.39(3)

loop_
_platon_squeeze_void_nr
_platon_squeeze_void_average_x
_platon_squeeze_void_average_y
_platon_squeeze_void_average_z
_platon_squeeze_void_volume
_platon_squeeze_void_count_electrons
_platon_squeeze_void_content
1 0.000 0.000 0.000 234 112 ' '
2 1.000 0.500 0.500 234 112 ' '
